data_4034540
loop_
_publ_author_name
'Hugelshofer, Cedric L.'
'Palani, Vignesh'
'Sarpong, Richmond'

_publ_section_title
;
 Calyciphylline B-type Alkaloids: Evolution of a Synthetic Strategy to
 (-)-Daphlongamine H.
;
_journal_issue 21
_journal_name_full 'The Journal of organic chemistry'
_journal_page_first 14069
_journal_page_last 14091
_journal_paper_doi 10.1021/acs.joc.9b02223
_journal_volume 84
_journal_year 2019
_chemical_absolute_configuration ad
_chemical_formula_moiety 'C20 H35 N O3 Si'
_chemical_formula_sum 'C20 H35 N O3 Si'
_chemical_formula_weight 365.58
_space_group_crystal_system orthorhombic
_space_group_IT_number 19
_space_group_name_Hall 'P 2ac 2ab'
_space_group_name_H-M_alt 'P 21 21 21'
_atom_sites_solution_hydrogens geom
_atom_sites_solution_primary dual
_audit_creation_method SHELXL-2014/7
_cell_angle_alpha 90
_cell_angle_beta 90
_cell_angle_gamma 90
_cell_formula_units_Z 4
_cell_length_a 6.27650(10)
_cell_length_b 11.7617(2)
_cell_length_c 28.3060(4)
_cell_measurement_reflns_used 14828
_cell_measurement_temperature 100(2)
_cell_measurement_theta_max 78.4900
_cell_measurement_theta_min 4.0170
_cell_volume 2089.61(6)
_computing_cell_refinement 'CrysAlisPro 1.171.39.46e (Rigaku OD, 2018)'
_computing_data_collection 'CrysAlisPro 1.171.39.46e (Rigaku OD, 2018)'
_computing_data_reduction 'CrysAlisPro 1.171.39.46e (Rigaku OD, 2018)'
_computing_molecular_graphics 'Olex2 (Dolomanov et al., 2009)'
_computing_publication_material 'Olex2 (Dolomanov et al., 2009)'
_computing_structure_refinement 'SHELXL-2014/7 (Sheldrick, 2014)'
_computing_structure_solution 'ShelXT (Sheldrick, 2015)'
_diffrn_ambient_temperature 100(2)
_diffrn_measured_fraction_theta_full 1.000
_diffrn_measured_fraction_theta_max 1.000
_diffrn_measurement_device_type 'ROD, Synergy Custom DW system, Pilatus 200K'
_diffrn_measurement_method '\w scans'
_diffrn_radiation_type CuK\a
_diffrn_radiation_wavelength 1.54184
_diffrn_reflns_av_R_equivalents 0.0570
_diffrn_reflns_av_unetI/netI 0.0315
_diffrn_reflns_Laue_measured_fraction_full 1.000
_diffrn_reflns_Laue_measured_fraction_max 1.000
_diffrn_reflns_limit_h_max 7
_diffrn_reflns_limit_h_min -7
_diffrn_reflns_limit_k_max 14
_diffrn_reflns_limit_k_min -13
_diffrn_reflns_limit_l_max 35
_diffrn_reflns_limit_l_min -35
_diffrn_reflns_number 22076
_diffrn_reflns_point_group_measured_fraction_full 1.000
_diffrn_reflns_point_group_measured_fraction_max 1.000
_diffrn_reflns_theta_full 74.000
_diffrn_reflns_theta_max 74.447
_diffrn_reflns_theta_min 4.070
_diffrn_source 'Rotating-anode X-ray tube'
_exptl_absorpt_coefficient_mu 1.125
_exptl_absorpt_correction_T_max 1.00000
_exptl_absorpt_correction_T_min 0.83536
_exptl_absorpt_correction_type multi-scan
_exptl_absorpt_process_details
;
Olex2 1.2-ac3
(compiled 2017.08.10 svn.r3458 for OlexSys, GUI svn.r5381)
;
_exptl_crystal_colour colourless
_exptl_crystal_density_diffrn 1.162
_exptl_crystal_description needle
_exptl_crystal_F_000 800
_exptl_crystal_size_max 0.450
_exptl_crystal_size_mid 0.050
_exptl_crystal_size_min 0.020
_refine_diff_density_max 0.321
_refine_diff_density_min -0.214
_refine_diff_density_rms 0.042
_refine_ls_abs_structure_details
;
 Flack x determined using 1655 quotients [(I+)-(I-)]/[(I+)+(I-)]
 (Parsons, Flack and Wagner, Acta Cryst. B69 (2013) 249-259).
;
_refine_ls_abs_structure_Flack 0.005(17)
_refine_ls_extinction_method none
_refine_ls_goodness_of_fit_ref 1.095
_refine_ls_hydrogen_treatment constr
_refine_ls_matrix_type full
_refine_ls_number_parameters 232
_refine_ls_number_reflns 4275
_refine_ls_number_restraints 0
_refine_ls_restrained_S_all 1.095
_refine_ls_R_factor_all 0.0373
_refine_ls_R_factor_gt 0.0354
_refine_ls_shift/su_max 0.001
_refine_ls_shift/su_mean 0.000
_refine_ls_structure_factor_coef Fsqd
_refine_ls_weighting_details 'w=1/[\s^2^(Fo^2^)+(0.0532P)^2^+0.4733P] where P=(Fo^2^+2Fc^2^)/3'
_refine_ls_weighting_scheme calc
_refine_ls_wR_factor_gt 0.0933
_refine_ls_wR_factor_ref 0.0948
_reflns_Friedel_coverage 0.724
_reflns_Friedel_fraction_full 0.999
_reflns_Friedel_fraction_max 0.999
_reflns_number_gt 4052
_reflns_number_total 4275
_reflns_threshold_expression 'I > 2\s(I)'
_cod_data_source_file jo9b02223_si_003.cif
_cod_data_source_block CH8_155p
_cod_database_code 4034540
_shelx_shelxl_version_number 2014/7
_shelx_space_group_comment
;
The symmetry employed for this shelxl refinement is uniquely defined
by the following loop, which should always be used as a source of
symmetry information in preference to the above space-group names.
They are only intended as comments.
;
_shelx_estimated_absorpt_t_min 0.632
_shelx_estimated_absorpt_t_max 0.978

loop_
_space_group_symop_operation_xyz
'x, y, z'
'-x+1/2, -y, z+1/2'
'-x, y+1/2, -z+1/2'
'x+1/2, -y+1/2, -z'

loop_
_atom_site_label
_atom_site_type_symbol
_atom_site_fract_x
_atom_site_fract_y
_atom_site_fract_z
_atom_site_U_iso_or_equiv
_atom_site_adp_type
_atom_site_occupancy
_atom_site_site_symmetry_order
_atom_site_calc_flag
_atom_site_refinement_flags_posn
_atom_site_refinement_flags_adp
C1 C 0.5959(5) 0.4620(2) 0.33976(8) 0.0331(6) Uani 1 1 d . .
H1A H 0.6065 0.3962 0.3186 0.050 Uiso 1 1 calc R U
H1B H 0.7274 0.5067 0.3379 0.050 Uiso 1 1 calc R U
H1C H 0.4748 0.5093 0.3302 0.050 Uiso 1 1 calc R U
C2 C 0.5632(4) 0.4211(2) 0.39032(8) 0.0253(5) Uani 1 1 d . .
H2 H 0.6899 0.3747 0.3997 0.030 Uiso 1 1 calc R U
C3 C 0.3636(4) 0.34791(19) 0.39653(8) 0.0265(5) Uani 1 1 d . .
H3A H 0.2520 0.3700 0.3736 0.032 Uiso 1 1 calc R U
H3B H 0.3972 0.2663 0.3922 0.032 Uiso 1 1 calc R U
C4 C 0.1178(4) 0.32498(18) 0.46391(8) 0.0222(4) Uani 1 1 d . .
C5 C 0.0600(4) 0.37650(19) 0.51155(8) 0.0221(4) Uani 1 1 d . .
H5A H -0.0864 0.3545 0.5208 0.026 Uiso 1 1 calc R U
H5B H 0.1601 0.3503 0.5363 0.026 Uiso 1 1 calc R U
C6 C 0.0757(3) 0.50456(18) 0.50513(7) 0.0190(4) Uani 1 1 d . .
C7 C 0.2998(3) 0.54759(18) 0.49636(7) 0.0184(4) Uani 1 1 d . .
C8 C 0.4295(3) 0.45598(18) 0.46912(7) 0.0191(4) Uani 1 1 d . .
H8 H 0.5380 0.4189 0.4899 0.023 Uiso 1 1 calc R U
C9 C 0.5337(4) 0.51566(19) 0.42689(7) 0.0219(4) Uani 1 1 d . .
H9 H 0.6741 0.5493 0.4360 0.026 Uiso 1 1 calc R U
C10 C 0.3720(4) 0.60905(18) 0.41523(7) 0.0220(4) Uani 1 1 d . .
H10A H 0.4380 0.6701 0.3961 0.026 Uiso 1 1 calc R U
H10B H 0.2482 0.5778 0.3979 0.026 Uiso 1 1 calc R U
C11 C 0.3058(4) 0.65317(19) 0.46398(7) 0.0216(4) Uani 1 1 d . .
H11A H 0.1638 0.6896 0.4625 0.026 Uiso 1 1 calc R U
H11B H 0.4103 0.7094 0.4758 0.026 Uiso 1 1 calc R U
C12 C 0.4024(3) 0.56972(18) 0.54522(7) 0.0190(4) Uani 1 1 d . .
H12A H 0.3949 0.4988 0.5640 0.023 Uiso 1 1 calc R U
H12B H 0.5549 0.5880 0.5405 0.023 Uiso 1 1 calc R U
C13 C 0.2996(4) 0.66555(19) 0.57366(7) 0.0214(4) Uani 1 1 d . .
H13A H 0.2955 0.7353 0.5541 0.026 Uiso 1 1 calc R U
H13B H 0.1510 0.6444 0.5814 0.026 Uiso 1 1 calc R U
C14 C 0.4198(4) 0.69034(19) 0.61931(8) 0.0241(5) Uani 1 1 d . .
H14A H 0.5689 0.7110 0.6118 0.029 Uiso 1 1 calc R U
H14B H 0.3531 0.7559 0.6355 0.029 Uiso 1 1 calc R U
C15 C 0.8031(4) 0.4777(2) 0.62135(8) 0.0273(5) Uani 1 1 d . .
H15A H 0.7270 0.4153 0.6058 0.041 Uiso 1 1 calc R U
H15B H 0.9387 0.4496 0.6339 0.041 Uiso 1 1 calc R U
H15C H 0.8307 0.5383 0.5984 0.041 Uiso 1 1 calc R U
C16 C 0.8007(5) 0.6412(2) 0.70321(9) 0.0346(6) Uani 1 1 d . .
H16A H 0.8398 0.7033 0.6818 0.052 Uiso 1 1 calc R U
H16B H 0.9302 0.6047 0.7153 0.052 Uiso 1 1 calc R U
H16C H 0.7179 0.6715 0.7297 0.052 Uiso 1 1 calc R U
C17 C 0.5375(4) 0.4165(2) 0.70990(8) 0.0273(5) Uani 1 1 d . .
C18 C 0.7256(5) 0.3480(2) 0.72967(10) 0.0359(6) Uani 1 1 d . .
H18A H 0.8045 0.3130 0.7035 0.054 Uiso 1 1 calc R U
H18B H 0.6720 0.2884 0.7508 0.054 Uiso 1 1 calc R U
H18C H 0.8205 0.3987 0.7473 0.054 Uiso 1 1 calc R U
C19 C 0.4084(5) 0.4665(3) 0.75107(9) 0.0367(6) Uani 1 1 d . .
H19A H 0.4988 0.5181 0.7694 0.055 Uiso 1 1 calc R U
H19B H 0.3582 0.4047 0.7715 0.055 Uiso 1 1 calc R U
H19C H 0.2858 0.5084 0.7386 0.055 Uiso 1 1 calc R U
C20 C 0.3938(5) 0.3375(2) 0.68062(9) 0.0361(6) Uani 1 1 d . .
H20A H 0.2705 0.3803 0.6690 0.054 Uiso 1 1 calc R U
H20B H 0.3448 0.2744 0.7004 0.054 Uiso 1 1 calc R U
H20C H 0.4745 0.3074 0.6537 0.054 Uiso 1 1 calc R U
N1 N 0.2940(3) 0.37064(15) 0.44498(6) 0.0210(4) Uani 1 1 d . .
O1 O 0.0095(3) 0.25219(15) 0.44407(6) 0.0291(4) Uani 1 1 d . .
O2 O -0.0791(2) 0.56523(14) 0.50602(6) 0.0244(4) Uani 1 1 d . .
O3 O 0.4182(3) 0.59430(14) 0.64998(5) 0.0245(4) Uani 1 1 d . .
Si1 Si 0.63781(10) 0.53459(5) 0.67059(2) 0.02234(15) Uani 1 1 d . .

loop_
_atom_site_aniso_label
_atom_site_aniso_U_11
_atom_site_aniso_U_22
_atom_site_aniso_U_33
_atom_site_aniso_U_23
_atom_site_aniso_U_13
_atom_site_aniso_U_12
C1 0.0429(14) 0.0342(13) 0.0221(11) -0.0030(10) 0.0075(10) -0.0001(12)
C2 0.0304(12) 0.0241(11) 0.0216(10) -0.0011(9) 0.0041(9) 0.0023(10)
C3 0.0381(12) 0.0210(10) 0.0203(10) -0.0035(8) 0.0043(10) -0.0013(10)
C4 0.0286(11) 0.0170(10) 0.0210(10) 0.0012(8) -0.0007(9) 0.0004(9)
C5 0.0252(10) 0.0211(11) 0.0199(10) 0.0022(8) 0.0026(8) -0.0028(9)
C6 0.0226(10) 0.0212(10) 0.0133(9) -0.0010(7) -0.0006(7) 0.0010(8)
C7 0.0221(10) 0.0163(10) 0.0168(9) -0.0002(8) 0.0000(8) 0.0001(8)
C8 0.0214(9) 0.0170(10) 0.0189(9) -0.0004(8) -0.0002(8) 0.0005(8)
C9 0.0249(10) 0.0223(11) 0.0185(9) 0.0003(8) 0.0015(8) -0.0021(9)
C10 0.0278(11) 0.0192(10) 0.0191(10) 0.0010(8) 0.0012(9) -0.0024(9)
C11 0.0279(11) 0.0178(10) 0.0191(10) 0.0016(8) 0.0010(8) -0.0004(8)
C12 0.0210(10) 0.0200(10) 0.0160(9) -0.0004(7) -0.0008(8) 0.0010(8)
C13 0.0256(10) 0.0193(10) 0.0192(10) 0.0008(8) 0.0000(8) 0.0018(8)
C14 0.0318(12) 0.0199(10) 0.0207(10) -0.0019(8) -0.0020(9) 0.0012(9)
C15 0.0297(12) 0.0283(12) 0.0238(10) -0.0012(9) 0.0002(9) 0.0029(10)
C16 0.0435(14) 0.0308(13) 0.0295(12) -0.0041(10) -0.0077(11) 0.0001(11)
C17 0.0328(12) 0.0286(12) 0.0204(10) 0.0039(9) 0.0002(9) 0.0017(11)
C18 0.0428(14) 0.0333(14) 0.0315(12) 0.0075(11) -0.0045(11) 0.0053(12)
C19 0.0418(14) 0.0430(14) 0.0253(11) 0.0070(11) 0.0077(10) 0.0059(12)
C20 0.0443(15) 0.0329(13) 0.0310(13) 0.0079(10) -0.0024(11) -0.0087(12)
N1 0.0274(9) 0.0172(9) 0.0186(8) -0.0012(7) 0.0019(7) -0.0022(7)
O1 0.0357(9) 0.0227(8) 0.0290(8) -0.0035(7) -0.0003(7) -0.0090(7)
O2 0.0219(8) 0.0253(8) 0.0261(8) -0.0011(6) -0.0007(6) 0.0031(6)
O3 0.0300(9) 0.0254(8) 0.0179(7) 0.0024(6) 0.0009(6) 0.0013(7)
Si1 0.0273(3) 0.0225(3) 0.0172(3) -0.0009(2) -0.0010(2) 0.0009(2)

loop_
_atom_type_symbol
_atom_type_description
_atom_type_scat_dispersion_real
_atom_type_scat_dispersion_imag
_atom_type_scat_source
C C 0.0181 0.0091 'International Tables Vol C Tables 4.2.6.8 and 6.1.1.4'
H H 0.0000 0.0000 'International Tables Vol C Tables 4.2.6.8 and 6.1.1.4'
N N 0.0311 0.0180 'International Tables Vol C Tables 4.2.6.8 and 6.1.1.4'
O O 0.0492 0.0322 'International Tables Vol C Tables 4.2.6.8 and 6.1.1.4'
Si Si 0.2541 0.3302 'International Tables Vol C Tables 4.2.6.8 and 6.1.1.4'

loop_
_geom_angle_atom_site_label_1
_geom_angle_atom_site_label_2
_geom_angle_atom_site_label_3
_geom_angle
C2 C1 H1A 109.5
C2 C1 H1B 109.5
H1A C1 H1B 109.5
C2 C1 H1C 109.5
H1A C1 H1C 109.5
H1B C1 H1C 109.5
C1 C2 C3 113.3(2)
C1 C2 C9 115.0(2)
C3 C2 C9 103.41(18)
C1 C2 H2 108.3
C3 C2 H2 108.3
C9 C2 H2 108.3
N1 C3 C2 104.43(18)
N1 C3 H3A 110.9
C2 C3 H3A 110.9
N1 C3 H3B 110.9
C2 C3 H3B 110.9
H3A C3 H3B 108.9
O1 C4 N1 123.6(2)
O1 C4 C5 123.4(2)
N1 C4 C5 113.02(19)
C6 C5 C4 105.85(17)
C6 C5 H5A 110.6
C4 C5 H5A 110.6
C6 C5 H5B 110.6
C4 C5 H5B 110.6
H5A C5 H5B 108.7
O2 C6 C7 123.63(19)
O2 C6 C5 122.1(2)
C7 C6 C5 114.26(18)
C6 C7 C11 112.87(17)
C6 C7 C12 107.20(16)
C11 C7 C12 112.66(17)
C6 C7 C8 109.60(17)
C11 C7 C8 104.49(16)
C12 C7 C8 110.00(16)
N1 C8 C9 101.27(16)
N1 C8 C7 113.44(17)
C9 C8 C7 107.02(17)
N1 C8 H8 111.5
C9 C8 H8 111.5
C7 C8 H8 111.5
C2 C9 C10 117.10(18)
C2 C9 C8 104.25(18)
C10 C9 C8 102.32(17)
C2 C9 H9 110.9
C10 C9 H9 110.9
C8 C9 H9 110.9
C11 C10 C9 103.21(17)
C11 C10 H10A 111.1
C9 C10 H10A 111.1
C11 C10 H10B 111.1
C9 C10 H10B 111.1
H10A C10 H10B 109.1
C10 C11 C7 105.60(17)
C10 C11 H11A 110.6
C7 C11 H11A 110.6
C10 C11 H11B 110.6
C7 C11 H11B 110.6
H11A C11 H11B 108.8
C13 C12 C7 114.79(17)
C13 C12 H12A 108.6
C7 C12 H12A 108.6
C13 C12 H12B 108.6
C7 C12 H12B 108.6
H12A C12 H12B 107.5
C14 C13 C12 112.26(18)
C14 C13 H13A 109.2
C12 C13 H13A 109.2
C14 C13 H13B 109.2
C12 C13 H13B 109.2
H13A C13 H13B 107.9
O3 C14 C13 111.18(18)
O3 C14 H14A 109.4
C13 C14 H14A 109.4
O3 C14 H14B 109.4
C13 C14 H14B 109.4
H14A C14 H14B 108.0
Si1 C15 H15A 109.5
Si1 C15 H15B 109.5
H15A C15 H15B 109.5
Si1 C15 H15C 109.5
H15A C15 H15C 109.5
H15B C15 H15C 109.5
Si1 C16 H16A 109.5
Si1 C16 H16B 109.5
H16A C16 H16B 109.5
Si1 C16 H16C 109.5
H16A C16 H16C 109.5
H16B C16 H16C 109.5
C18 C17 C19 109.3(2)
C18 C17 C20 109.3(2)
C19 C17 C20 109.3(2)
C18 C17 Si1 110.17(18)
C19 C17 Si1 109.99(18)
C20 C17 Si1 108.81(16)
C17 C18 H18A 109.5
C17 C18 H18B 109.5
H18A C18 H18B 109.5
C17 C18 H18C 109.5
H18A C18 H18C 109.5
H18B C18 H18C 109.5
C17 C19 H19A 109.5
C17 C19 H19B 109.5
H19A C19 H19B 109.5
C17 C19 H19C 109.5
H19A C19 H19C 109.5
H19B C19 H19C 109.5
C17 C20 H20A 109.5
C17 C20 H20B 109.5
H20A C20 H20B 109.5
C17 C20 H20C 109.5
H20A C20 H20C 109.5
H20B C20 H20C 109.5
C4 N1 C3 123.16(19)
C4 N1 C8 124.05(18)
C3 N1 C8 112.62(18)
C14 O3 Si1 123.09(15)
O3 Si1 C15 110.67(10)
O3 Si1 C16 110.29(11)
C15 Si1 C16 107.87(13)
O3 Si1 C17 104.04(10)
C15 Si1 C17 111.27(12)
C16 Si1 C17 112.70(12)

loop_
_geom_bond_atom_site_label_1
_geom_bond_atom_site_label_2
_geom_bond_distance
C1 C2 1.524(3)
C1 H1A 0.9800
C1 H1B 0.9800
C1 H1C 0.9800
C2 C3 1.530(3)
C2 C9 1.531(3)
C2 H2 1.0000
C3 N1 1.464(3)
C3 H3A 0.9900
C3 H3B 0.9900
C4 O1 1.229(3)
C4 N1 1.341(3)
C4 C5 1.522(3)
C5 C6 1.520(3)
C5 H5A 0.9900
C5 H5B 0.9900
C6 O2 1.206(3)
C6 C7 1.515(3)
C7 C11 1.544(3)
C7 C12 1.548(3)
C7 C8 1.555(3)
C8 N1 1.482(3)
C8 C9 1.533(3)
C8 H8 1.0000
C9 C10 1.532(3)
C9 H9 1.0000
C10 C11 1.532(3)
C10 H10A 0.9900
C10 H10B 0.9900
C11 H11A 0.9900
C11 H11B 0.9900
C12 C13 1.528(3)
C12 H12A 0.9900
C12 H12B 0.9900
C13 C14 1.524(3)
C13 H13A 0.9900
C13 H13B 0.9900
C14 O3 1.425(3)
C14 H14A 0.9900
C14 H14B 0.9900
C15 Si1 1.862(2)
C15 H15A 0.9800
C15 H15B 0.9800
C15 H15C 0.9800
C16 Si1 1.863(3)
C16 H16A 0.9800
C16 H16B 0.9800
C16 H16C 0.9800
C17 C18 1.535(3)
C17 C19 1.536(3)
C17 C20 1.538(4)
C17 Si1 1.887(2)
C18 H18A 0.9800
C18 H18B 0.9800
C18 H18C 0.9800
C19 H19A 0.9800
C19 H19B 0.9800
C19 H19C 0.9800
C20 H20A 0.9800
C20 H20B 0.9800
C20 H20C 0.9800
O3 Si1 1.6532(18)

loop_
_geom_torsion_atom_site_label_1
_geom_torsion_atom_site_label_2
_geom_torsion_atom_site_label_3
_geom_torsion_atom_site_label_4
_geom_torsion
C1 C2 C3 N1 -149.2(2)
C9 C2 C3 N1 -24.1(2)
O1 C4 C5 C6 -130.5(2)
N1 C4 C5 C6 46.9(2)
C4 C5 C6 O2 111.7(2)
C4 C5 C6 C7 -66.8(2)
O2 C6 C7 C11 -30.8(3)
C5 C6 C7 C11 147.65(18)
O2 C6 C7 C12 93.8(2)
C5 C6 C7 C12 -87.7(2)
O2 C6 C7 C8 -146.8(2)
C5 C6 C7 C8 31.6(2)
C6 C7 C8 N1 19.2(2)
C11 C7 C8 N1 -102.0(2)
C12 C7 C8 N1 136.80(18)
C6 C7 C8 C9 129.99(17)
C11 C7 C8 C9 8.8(2)
C12 C7 C8 C9 -112.38(19)
C1 C2 C9 C10 48.8(3)
C3 C2 C9 C10 -75.2(2)
C1 C2 C9 C8 160.9(2)
C3 C2 C9 C8 36.9(2)
N1 C8 C9 C2 -34.6(2)
C7 C8 C9 C2 -153.60(18)
N1 C8 C9 C10 87.87(18)
C7 C8 C9 C10 -31.2(2)
C2 C9 C10 C11 154.79(19)
C8 C9 C10 C11 41.5(2)
C9 C10 C11 C7 -36.9(2)
C6 C7 C11 C10 -101.8(2)
C12 C7 C11 C10 136.59(18)
C8 C7 C11 C10 17.2(2)
C6 C7 C12 C13 -65.8(2)
C11 C7 C12 C13 59.0(2)
C8 C7 C12 C13 175.10(17)
C7 C12 C13 C14 -174.79(18)
C12 C13 C14 O3 -62.5(2)
O1 C4 N1 C3 6.9(3)
C5 C4 N1 C3 -170.5(2)
O1 C4 N1 C8 -178.1(2)
C5 C4 N1 C8 4.5(3)
C2 C3 N1 C4 177.8(2)
C2 C3 N1 C8 2.3(2)
C9 C8 N1 C4 -155.2(2)
C7 C8 N1 C4 -40.9(3)
C9 C8 N1 C3 20.2(2)
C7 C8 N1 C3 134.55(19)
C13 C14 O3 Si1 123.68(18)
C14 O3 Si1 C15 -62.01(18)
C14 O3 Si1 C16 57.28(19)
C14 O3 Si1 C17 178.39(16)
C18 C17 Si1 O3 176.75(17)
C19 C17 Si1 O3 -62.75(19)
C20 C17 Si1 O3 56.95(19)
C18 C17 Si1 C15 57.5(2)
C19 C17 Si1 C15 178.05(17)
C20 C17 Si1 C15 -62.3(2)
C18 C17 Si1 C16 -63.8(2)
C19 C17 Si1 C16 56.7(2)
C20 C17 Si1 C16 176.42(18)
